data_1572788
loop_
_publ_author_name
'Wisbeck, Sarita'
'Sorrentino, Andrea Luigi'
'Santana, Francielli S.'
'de Camargo, Luana C.'
'Ribeiro, Ronny R.'
'Salvadori, Enrico'
'Chiesa, Mario'
'Giaconi, Niccol&#xf2;'
'Caneschi, Andrea'
'Mannini, Matteo'
'Poggini, Lorenzo'
'Briganti, Matteo'
'Serrano, Giulia'
'Soares, Ja&#xed;sa F'
'Sessoli, Roberta'

_publ_section_title
;
 (&#x3b7;<sup>8</sup>-Cyclooctatetraene)(&#x3b7;<sup>5</sup>-fluorenyl)titanium:
 a processable molecular spin qubit with optimized control of the
 molecule-substrate interface.
;
_journal_issue 35
_journal_name_full 'Chemical science'
_journal_page_first 14390
_journal_page_last 14398
_journal_paper_doi 10.1039/d4sc03290j
_journal_volume 15
_journal_year 2024
_chemical_formula_moiety 'C21 H17 Ti'
_chemical_formula_structural '[TiC21H17]'
_chemical_formula_sum 'C21 H17 Ti'
_chemical_formula_weight 317.24
_chemical_properties_physical Air-sensitive,Moisture-sensitive
_space_group_crystal_system orthorhombic
_space_group_IT_number 62
_space_group_name_Hall '-P 2ac 2n'
_space_group_name_H-M_alt 'P n m a'
_atom_sites_solution_hydrogens difmap
_atom_sites_solution_primary 'intrinsic phasing'
_atom_sites_solution_secondary difmap
_audit_creation_method SHELXL-2018/3
_audit_update_record
;
2024-05-13 deposited with the CCDC.	2024-08-09 downloaded from the CCDC.
;
_cell_angle_alpha 90
_cell_angle_beta 90
_cell_angle_gamma 90
_cell_formula_units_Z 4
_cell_length_a 8.5539(5)
_cell_length_b 15.9444(10)
_cell_length_c 11.4097(6)
_cell_measurement_reflns_used 9887
_cell_measurement_temperature 296(2)
_cell_measurement_theta_max 27.39
_cell_measurement_theta_min 2.55
_cell_volume 1556.13(16)
_computing_cell_refinement 'Bruker SAINT'
_computing_data_collection 'Bruker APEX3 (2015)'
_computing_data_reduction 'Bruker SAINT'
_computing_molecular_graphics 'ORTEP (Johnson, 1976 and Farrugia, 2012)'
_computing_publication_material 'SHELXL-97 (Sheldrick, 2008) and WINGX (Farrugia, 2012)'
_computing_structure_refinement 'SHELXL-2018/3 (Sheldrick, 2015)'
_computing_structure_solution 'SHELXT-2015 (Sheldrick, 2015a)'
_diffrn_ambient_temperature 296(2)
_diffrn_detector_area_resol_mean 10.4167
_diffrn_measured_fraction_theta_full 0.997
_diffrn_measured_fraction_theta_max 0.998
_diffrn_measurement_device_type 'Bruker D8 Venture/Photon 100 CMOS'
_diffrn_measurement_method '\f and \w scans'
_diffrn_radiation_monochromator graphite
_diffrn_radiation_type MoK\a
_diffrn_radiation_wavelength 0.71073
_diffrn_reflns_av_R_equivalents 0.0510
_diffrn_reflns_av_unetI/netI 0.0151
_diffrn_reflns_Laue_measured_fraction_full 0.997
_diffrn_reflns_Laue_measured_fraction_max 0.998
_diffrn_reflns_limit_h_max 11
_diffrn_reflns_limit_h_min -11
_diffrn_reflns_limit_k_max 20
_diffrn_reflns_limit_k_min -20
_diffrn_reflns_limit_l_max 14
_diffrn_reflns_limit_l_min -14
_diffrn_reflns_number 59572
_diffrn_reflns_point_group_measured_fraction_full 0.997
_diffrn_reflns_point_group_measured_fraction_max 0.998
_diffrn_reflns_theta_full 25.242
_diffrn_reflns_theta_max 27.541
_diffrn_reflns_theta_min 2.976
_diffrn_source 'fine-focus sealed tube'
_exptl_absorpt_coefficient_mu 0.543
_exptl_absorpt_correction_T_max 0.7456
_exptl_absorpt_correction_T_min 0.7010
_exptl_absorpt_correction_type multi-scan
_exptl_absorpt_process_details
;
SADABS-2012/1 - Bruker AXS area detector scaling and absorption correction 
;
_exptl_crystal_colour violet
_exptl_crystal_density_diffrn 1.354
_exptl_crystal_description parallelepiped
_exptl_crystal_F_000 660
_exptl_crystal_size_max 0.319
_exptl_crystal_size_mid 0.241
_exptl_crystal_size_min 0.104
_refine_diff_density_max 0.271
_refine_diff_density_min -0.427
_refine_diff_density_rms 0.070
_refine_ls_extinction_method none
_refine_ls_goodness_of_fit_ref 1.073
_refine_ls_hydrogen_treatment refall
_refine_ls_matrix_type full
_refine_ls_number_parameters 143
_refine_ls_number_reflns 1856
_refine_ls_number_restraints 9
_refine_ls_restrained_S_all 1.072
_refine_ls_R_factor_all 0.0511
_refine_ls_R_factor_gt 0.0390
_refine_ls_shift/su_max 0.000
_refine_ls_shift/su_mean 0.000
_refine_ls_structure_factor_coef Fsqd
_refine_ls_weighting_details 'w=1/[\s^2^(Fo^2^)+(0.0412P)^2^+0.9777P] where P=(Fo^2^+2Fc^2^)/3'
_refine_ls_weighting_scheme calc
_refine_ls_wR_factor_gt 0.0933
_refine_ls_wR_factor_ref 0.1008
_reflns_Friedel_coverage 0.000
_reflns_number_gt 1576
_reflns_number_total 1856
_reflns_threshold_expression 'I > 2\s(I)'
_cod_data_source_file d4sc03290j14.cif
_cod_data_source_block FluTicot_300K
_cod_database_code 1572788
_shelx_shelxl_version_number 2018/3
_shelx_space_group_comment
;
The symmetry employed for this shelxl refinement is uniquely defined
by the following loop, which should always be used as a source of
symmetry information in preference to the above space-group names.
They are only intended as comments.
;
_shelx_estimated_absorpt_t_min 0.846
_shelx_estimated_absorpt_t_max 0.946

loop_
_space_group_symop_operation_xyz
'x, y, z'
'-x+1/2, -y, z+1/2'
'-x, y+1/2, -z'
'x+1/2, -y+1/2, -z+1/2'
'-x, -y, -z'
'x-1/2, y, -z-1/2'
'x, -y-1/2, z'
'-x-1/2, y-1/2, z-1/2'

loop_
_atom_site_label
_atom_site_type_symbol
_atom_site_fract_x
_atom_site_fract_y
_atom_site_fract_z
_atom_site_U_iso_or_equiv
_atom_site_adp_type
_atom_site_occupancy
_atom_site_site_symmetry_order
_atom_site_calc_flag
_atom_site_refinement_flags_posn
_atom_site_refinement_flags_adp
_atom_site_refinement_flags_occupancy
_atom_site_disorder_assembly
_atom_site_disorder_group
Ti1 Ti 0.36599(5) 0.250000 0.47154(4) 0.03554(16) Uani 1 2 d S T P . .
C1 C 0.0954(3) 0.250000 0.5030(2) 0.0448(6) Uani 1 2 d S T P . .
C2 C 0.1535(2) 0.32197(13) 0.56238(17) 0.0414(4) Uani 1 1 d . . . . .
C3 C 0.1325(3) 0.40941(16) 0.5433(2) 0.0574(6) Uani 1 1 d D . . . .
C4 C 0.2068(3) 0.46474(16) 0.6147(3) 0.0696(7) Uani 1 1 d D . . . .
C5 C 0.3061(3) 0.43835(17) 0.7049(2) 0.0670(7) Uani 1 1 d . . . . .
C6 C 0.3325(3) 0.35575(16) 0.72488(19) 0.0522(5) Uani 1 1 d . . . . .
C7 C 0.2558(2) 0.29514(12) 0.65447(15) 0.0384(4) Uani 1 1 d . . . . .
C8 C 0.3607(5) 0.250000 0.2723(3) 0.117(3) Uani 1 2 d DS T P . .
C9 C 0.4010(5) 0.1704(3) 0.3081(4) 0.1166(19) Uani 1 1 d D . . . .
C10 C 0.4970(6) 0.1384(2) 0.3935(6) 0.1135(18) Uani 1 1 d D . . . .
C11 C 0.5904(5) 0.1719(3) 0.4778(4) 0.1081(17) Uani 1 1 d D . . . .
C12 C 0.6278(5) 0.250000 0.5118(4) 0.102(2) Uani 1 2 d DS T P . .
H1 H 0.026(4) 0.250000 0.444(3) 0.067(10) Uiso 1 2 d S . P . .
H3 H 0.069(3) 0.4259(16) 0.4842(18) 0.066(7) Uiso 1 1 d D . . . .
H4 H 0.195(4) 0.5202(12) 0.595(3) 0.087(9) Uiso 1 1 d D . . . .
H5 H 0.363(3) 0.4806(19) 0.745(3) 0.086(9) Uiso 1 1 d . . . . .
H6 H 0.403(3) 0.3375(16) 0.781(2) 0.063(7) Uiso 1 1 d . . . . .
H8 H 0.278(4) 0.250000 0.223(4) 0.120(18) Uiso 1 2 d DS . P . .
H9 H 0.331(4) 0.1359(16) 0.281(3) 0.139(15) Uiso 1 1 d D . . . .
H10 H 0.490(5) 0.0849(14) 0.412(4) 0.141(15) Uiso 1 1 d D . . . .
H11 H 0.620(5) 0.1352(17) 0.533(3) 0.146(17) Uiso 1 1 d D . . . .
H12 H 0.682(5) 0.250000 0.582(3) 0.117(17) Uiso 1 2 d DS . P . .

loop_
_atom_site_aniso_label
_atom_site_aniso_U_11
_atom_site_aniso_U_22
_atom_site_aniso_U_33
_atom_site_aniso_U_23
_atom_site_aniso_U_13
_atom_site_aniso_U_12
Ti1 0.0336(2) 0.0452(3) 0.0278(2) 0.000 0.00241(17) 0.000
C1 0.0335(13) 0.0606(18) 0.0403(13) 0.000 -0.0054(11) 0.000
C2 0.0337(9) 0.0499(11) 0.0407(9) 0.0008(8) 0.0046(7) 0.0045(8)
C3 0.0503(12) 0.0565(13) 0.0656(14) 0.0069(11) 0.0054(11) 0.0141(11)
C4 0.0715(16) 0.0451(13) 0.0922(19) -0.0048(13) 0.0166(15) 0.0048(12)
C5 0.0664(15) 0.0594(15) 0.0751(16) -0.0242(13) 0.0092(13) -0.0108(12)
C6 0.0475(11) 0.0665(14) 0.0427(10) -0.0123(10) 0.0025(9) -0.0050(10)
C7 0.0344(9) 0.0493(10) 0.0314(8) -0.0026(7) 0.0044(7) 0.0008(8)
C8 0.056(2) 0.270(10) 0.0253(16) 0.000 -0.0028(15) 0.000
C9 0.092(3) 0.164(4) 0.094(3) -0.091(3) 0.047(2) -0.060(3)
C10 0.124(4) 0.0522(17) 0.164(4) -0.011(2) 0.099(4) 0.007(2)
C11 0.082(2) 0.144(4) 0.098(3) 0.067(3) 0.048(2) 0.067(3)
C12 0.0353(18) 0.227(8) 0.044(2) 0.000 0.0013(15) 0.000

loop_
_atom_type_symbol
_atom_type_description
_atom_type_scat_dispersion_real
_atom_type_scat_dispersion_imag
_atom_type_scat_source
C C 0.0033 0.0016 'International Tables Vol C Tables 4.2.6.8 and 6.1.1.4'
H H 0.0000 0.0000 'International Tables Vol C Tables 4.2.6.8 and 6.1.1.4'
Ti Ti 0.2776 0.4457 'International Tables Vol C Tables 4.2.6.8 and 6.1.1.4'

loop_
_geom_angle_atom_site_label_1
_geom_angle_atom_site_label_2
_geom_angle_atom_site_label_3
_geom_angle
_geom_angle_site_symmetry_1
_geom_angle_site_symmetry_3
_geom_angle_publ_flag
C8 Ti1 C9 35.24(18) . 7_565 ?
C8 Ti1 C9 35.24(18) . . ?
C9 Ti1 C9 67.8(3) 7_565 . ?
C8 Ti1 C10 67.67(18) . 7_565 ?
C9 Ti1 C10 35.04(19) 7_565 7_565 ?
C9 Ti1 C10 92.9(2) . 7_565 ?
C8 Ti1 C10 67.67(18) . . ?
C9 Ti1 C10 92.9(2) 7_565 . ?
C9 Ti1 C10 35.04(19) . . ?
C10 Ti1 C10 102.40(17) 7_565 . ?
C8 Ti1 C12 102.74(16) . . ?
C9 Ti1 C12 92.05(15) 7_565 . ?
C9 Ti1 C12 92.05(15) . . ?
C10 Ti1 C12 66.28(18) 7_565 . ?
C10 Ti1 C12 66.28(18) . . ?
C8 Ti1 C11 92.74(15) . . ?
C9 Ti1 C11 102.63(11) 7_565 . ?
C9 Ti1 C11 67.1(2) . . ?
C10 Ti1 C11 91.4(2) 7_565 . ?
C10 Ti1 C11 34.59(19) . . ?
C12 Ti1 C11 34.15(17) . . ?
C8 Ti1 C11 92.74(15) . 7_565 ?
C9 Ti1 C11 67.1(2) 7_565 7_565 ?
C9 Ti1 C11 102.63(11) . 7_565 ?
C10 Ti1 C11 34.59(19) 7_565 7_565 ?
C10 Ti1 C11 91.4(2) . 7_565 ?
C12 Ti1 C11 34.15(17) . 7_565 ?
C11 Ti1 C11 65.9(3) . 7_565 ?
C8 Ti1 C1 97.68(14) . . ?
C9 Ti1 C1 104.82(12) 7_565 . ?
C9 Ti1 C1 104.82(12) . . ?
C10 Ti1 C1 122.99(14) 7_565 . ?
C10 Ti1 C1 122.99(14) . . ?
C12 Ti1 C1 159.58(13) . . ?
C11 Ti1 C1 145.46(13) . . ?
C11 Ti1 C1 145.46(13) 7_565 . ?
C8 Ti1 C2 114.78(11) . 7_565 ?
C9 Ti1 C2 136.42(14) 7_565 7_565 ?
C9 Ti1 C2 100.84(11) . 7_565 ?
C10 Ti1 C2 156.59(12) 7_565 7_565 ?
C10 Ti1 C2 99.69(10) . 7_565 ?
C12 Ti1 C2 131.21(9) . 7_565 ?
C11 Ti1 C2 111.31(12) . 7_565 ?
C11 Ti1 C2 152.46(12) 7_565 7_565 ?
C1 Ti1 C2 34.99(6) . 7_565 ?
C8 Ti1 C2 114.78(11) . . ?
C9 Ti1 C2 100.84(11) 7_565 . ?
C9 Ti1 C2 136.42(14) . . ?
C10 Ti1 C2 99.69(10) 7_565 . ?
C10 Ti1 C2 156.59(12) . . ?
C12 Ti1 C2 131.21(9) . . ?
C11 Ti1 C2 152.46(12) . . ?
C11 Ti1 C2 111.31(12) 7_565 . ?
C1 Ti1 C2 34.99(6) . . ?
C2 Ti1 C2 57.48(10) 7_565 . ?
C8 Ti1 C7 149.49(11) . 7_565 ?
C9 Ti1 C7 158.67(11) 7_565 7_565 ?
C9 Ti1 C7 126.65(14) . 7_565 ?
C10 Ti1 C7 139.92(16) 7_565 7_565 ?
C10 Ti1 C7 107.32(13) . 7_565 ?
C12 Ti1 C7 102.10(11) . 7_565 ?
C11 Ti1 C7 97.98(9) . 7_565 ?
C11 Ti1 C7 117.71(13) 7_565 7_565 ?
C1 Ti1 C7 58.59(8) . 7_565 ?
C2 Ti1 C7 34.84(6) 7_565 7_565 ?
C2 Ti1 C7 57.83(6) . 7_565 ?
C2 C1 C2 107.6(2) 7_565 . ?
C2 C1 Ti1 74.20(13) 7_565 . ?
C2 C1 Ti1 74.20(13) . . ?
C2 C1 H1 126.0(2) 7_565 . ?
C2 C1 H1 126.0(2) . . ?
Ti1 C1 H1 123(2) . . ?
C1 C2 C3 132.4(2) . . ?
C1 C2 C7 108.78(18) . . ?
C3 C2 C7 118.81(19) . . ?
C1 C2 Ti1 70.81(13) . . ?
C3 C2 Ti1 120.05(14) . . ?
C7 C2 Ti1 73.11(10) . . ?
C4 C3 C2 119.0(2) . . ?
C4 C3 H3 122.7(17) . . ?
C2 C3 H3 118.3(17) . . ?
C3 C4 C5 122.0(2) . . ?
C3 C4 H4 116(2) . . ?
C5 C4 H4 122(2) . . ?
C6 C5 C4 121.2(2) . . ?
C6 C5 H5 121.5(18) . . ?
C4 C5 H5 117.0(18) . . ?
C5 C6 C7 119.3(2) . . ?
C5 C6 H6 122.0(16) . . ?
C7 C6 H6 118.6(16) . . ?
C6 C7 C2 119.6(2) . . ?
C6 C7 C7 132.99(13) . 7_565 ?
C2 C7 C7 107.36(11) . 7_565 ?
C6 C7 Ti1 121.05(13) . . ?
C2 C7 Ti1 72.05(10) . . ?
C7 C7 Ti1 72.55(5) 7_565 . ?
C9 C8 C9 134.3(5) 7_565 . ?
C9 C8 Ti1 72.5(2) 7_565 . ?
C9 C8 Ti1 72.5(2) . . ?
C9 C8 H8 112.4(4) 7_565 . ?
C9 C8 H8 112.4(4) . . ?
Ti1 C8 H8 130(3) . . ?
C10 C9 C8 134.6(4) . . ?
C10 C9 Ti1 72.78(19) . . ?
C8 C9 Ti1 72.3(2) . . ?
C10 C9 H9 116(2) . . ?
C8 C9 H9 108(2) . . ?
Ti1 C9 H9 124(3) . . ?
C11 C10 C9 135.0(4) . . ?
C11 C10 Ti1 72.9(2) . . ?
C9 C10 Ti1 72.18(19) . . ?
C11 C10 H10 104(3) . . ?
C9 C10 H10 120(3) . . ?
Ti1 C10 H10 129(3) . . ?
C12 C11 C10 135.1(4) . . ?
C12 C11 Ti1 72.8(2) . . ?
C10 C11 Ti1 72.5(2) . . ?
C12 C11 H11 109(2) . . ?
C10 C11 H11 114(2) . . ?
Ti1 C11 H11 128(3) . . ?
C11 C12 C11 136.0(5) 7_565 . ?
C11 C12 Ti1 73.1(2) 7_565 . ?
C11 C12 Ti1 73.1(2) . . ?
C11 C12 H12 111.7(3) 7_565 . ?
C11 C12 H12 111.7(3) . . ?
Ti1 C12 H12 132(3) . . ?

loop_
_geom_bond_atom_site_label_1
_geom_bond_atom_site_label_2
_geom_bond_distance
_geom_bond_site_symmetry_2
_geom_bond_publ_flag
Ti1 C8 2.274(4) . ?
Ti1 C9 2.276(3) 7_565 ?
Ti1 C9 2.276(3) . ?
Ti1 C10 2.284(3) 7_565 ?
Ti1 C10 2.284(3) . ?
Ti1 C12 2.286(4) . ?
Ti1 C11 2.289(3) . ?
Ti1 C11 2.289(3) 7_565 ?
Ti1 C1 2.343(3) . ?
Ti1 C2 2.3865(18) 7_565 ?
Ti1 C2 2.3865(18) . ?
Ti1 C7 2.4005(17) 7_565 ?
C1 C2 1.422(3) 7_565 ?
C1 C2 1.422(3) . ?
C1 H1 0.90(4) . ?
C2 C3 1.422(3) . ?
C2 C7 1.433(3) . ?
C3 C4 1.359(4) . ?
C3 H3 0.905(16) . ?
C4 C5 1.399(4) . ?
C4 H4 0.917(17) . ?
C5 C6 1.356(4) . ?
C5 H5 0.95(3) . ?
C6 C7 1.417(3) . ?
C6 H6 0.93(3) . ?
C7 C7 1.440(4) 7_565 ?
C8 C9 1.378(7) 7_565 ?
C8 C9 1.378(7) . ?
C8 H8 0.90(2) . ?
C9 C10 1.373(7) . ?
C9 H9 0.873(19) . ?
C10 C11 1.360(7) . ?
C10 H10 0.881(19) . ?
C11 C12 1.343(7) . ?
C11 H11 0.898(19) . ?
C12 H12 0.92(2) . ?

loop_
_geom_torsion_atom_site_label_1
_geom_torsion_atom_site_label_2
_geom_torsion_atom_site_label_3
_geom_torsion_atom_site_label_4
_geom_torsion
_geom_torsion_site_symmetry_1
_geom_torsion_site_symmetry_2
_geom_torsion_site_symmetry_3
_geom_torsion_site_symmetry_4
_geom_torsion_publ_flag
C2 C1 C2 C3 -179.14(15) 7_565 . . . ?
Ti1 C1 C2 C3 113.6(2) . . . . ?
C2 C1 C2 C7 3.6(3) 7_565 . . . ?
Ti1 C1 C2 C7 -63.69(13) . . . . ?
C2 C1 C2 Ti1 67.26(18) 7_565 . . . ?
C1 C2 C3 C4 -178.7(2) . . . . ?
C7 C2 C3 C4 -1.7(3) . . . . ?
Ti1 C2 C3 C4 -88.0(2) . . . . ?
C2 C3 C4 C5 1.4(4) . . . . ?
C3 C4 C5 C6 0.0(4) . . . . ?
C4 C5 C6 C7 -1.2(4) . . . . ?
C5 C6 C7 C2 0.8(3) . . . . ?
C5 C6 C7 C7 -178.52(15) . . . 7_565 ?
C5 C6 C7 Ti1 86.7(2) . . . . ?
C1 C2 C7 C6 178.30(19) . . . . ?
C3 C2 C7 C6 0.6(3) . . . . ?
Ti1 C2 C7 C6 116.07(16) . . . . ?
C1 C2 C7 C7 -2.21(18) . . . 7_565 ?
C3 C2 C7 C7 -179.92(15) . . . 7_565 ?
Ti1 C2 C7 C7 -64.43(5) . . . 7_565 ?
C1 C2 C7 Ti1 62.23(16) . . . . ?
C3 C2 C7 Ti1 -115.49(18) . . . . ?
C9 C8 C9 C10 0.1(10) 7_565 . . . ?
Ti1 C8 C9 C10 -41.2(4) . . . . ?
C9 C8 C9 Ti1 41.3(6) 7_565 . . . ?
C8 C9 C10 C11 0.4(7) . . . . ?
Ti1 C9 C10 C11 -40.7(4) . . . . ?
C8 C9 C10 Ti1 41.1(4) . . . . ?
C9 C10 C11 C12 -0.3(7) . . . . ?
Ti1 C10 C11 C12 -40.8(4) . . . . ?
C9 C10 C11 Ti1 40.5(4) . . . . ?
C10 C11 C12 C11 -0.3(9) . . . 7_565 ?
Ti1 C11 C12 C11 -41.1(6) . . . 7_565 ?
C10 C11 C12 Ti1 40.7(4) . . . . ?
